data_7246800
loop_
_publ_author_name
'Sethi, Tapaswini'
'Bhattacharya, Debarati'
'Das, Dinabandhu'

_publ_section_title
;
 Tuning of thermal expansion properties of a mixed-ligand MOF by ligand
 variation
;
_journal_issue 23
_journal_name_full CrystEngComm
_journal_page_first 3356
_journal_page_last 3360
_journal_paper_doi 10.1039/D3CE00334E
_journal_volume 25
_journal_year 2023
_chemical_formula_moiety 'C18 H12 Co N2 O4'
_chemical_formula_sum 'C18 H12 Co N2 O4'
_chemical_formula_weight 379.23
_space_group_crystal_system monoclinic
_space_group_IT_number 15
_space_group_name_Hall '-C 2yc'
_space_group_name_H-M_alt 'C 1 2/c 1'
_atom_sites_solution_hydrogens geom
_audit_creation_method SHELXL-2018/3
_audit_update_record
;
2023-04-04 deposited with the CCDC.	2023-05-16 downloaded from the CCDC.
;
_cell_angle_alpha 90
_cell_angle_beta 105.415(4)
_cell_angle_gamma 90
_cell_formula_units_Z 8
_cell_length_a 20.634(2)
_cell_length_b 10.2655(12)
_cell_length_c 16.4990(19)
_cell_measurement_reflns_used 9939
_cell_measurement_temperature 250(2)
_cell_measurement_theta_max 28.29
_cell_measurement_theta_min 2.43
_cell_volume 3369.1(6)
_computing_cell_refinement 'Bruker SAINT'
_computing_data_collection 'Bruker APEX3'
_computing_data_reduction 'Bruker SAINT'
_computing_molecular_graphics 'Xseed-2017 (Barbour, 2017)'
_computing_structure_refinement 'SHELXL-2018/3 (Sheldrick, 2018)'
_computing_structure_solution 'SHELXT 2018/2 (Sheldrick, 2018)'
_diffrn_ambient_temperature 250(2)
_diffrn_measured_fraction_theta_full 0.995
_diffrn_measured_fraction_theta_max 0.993
_diffrn_measurement_device_type 'Bruker APEX-III Photon-II detector'
_diffrn_measurement_method 'phi and omega scan'
_diffrn_radiation_type MoK\a
_diffrn_radiation_wavelength 0.71073
_diffrn_reflns_av_R_equivalents 0.0336
_diffrn_reflns_av_unetI/netI 0.0175
_diffrn_reflns_Laue_measured_fraction_full 0.995
_diffrn_reflns_Laue_measured_fraction_max 0.993
_diffrn_reflns_limit_h_max 27
_diffrn_reflns_limit_h_min -27
_diffrn_reflns_limit_k_max 13
_diffrn_reflns_limit_k_min -13
_diffrn_reflns_limit_l_max 22
_diffrn_reflns_limit_l_min -22
_diffrn_reflns_number 42653
_diffrn_reflns_point_group_measured_fraction_full 0.995
_diffrn_reflns_point_group_measured_fraction_max 0.993
_diffrn_reflns_theta_full 25.000
_diffrn_reflns_theta_max 28.394
_diffrn_reflns_theta_min 2.233
_diffrn_source microfocus
_exptl_absorpt_coefficient_mu 1.043
_exptl_absorpt_correction_T_max 0.7457
_exptl_absorpt_correction_T_min 0.6834
_exptl_absorpt_correction_type multi-scan
_exptl_absorpt_process_details SADABS
_exptl_crystal_colour Pink
_exptl_crystal_density_diffrn 1.495
_exptl_crystal_density_meas ?
_exptl_crystal_description needle
_exptl_crystal_F_000 1544
_exptl_crystal_size_max 0.538
_exptl_crystal_size_mid 0.127
_exptl_crystal_size_min 0.042
_refine_diff_density_max 0.575
_refine_diff_density_min -0.420
_refine_diff_density_rms 0.061
_refine_ls_extinction_method none
_refine_ls_goodness_of_fit_ref 1.070
_refine_ls_hydrogen_treatment constr
_refine_ls_matrix_type full
_refine_ls_number_parameters 237
_refine_ls_number_reflns 4201
_refine_ls_number_restraints 0
_refine_ls_restrained_S_all 1.070
_refine_ls_R_factor_all 0.0494
_refine_ls_R_factor_gt 0.0357
_refine_ls_shift/su_max 0.001
_refine_ls_shift/su_mean 0.000
_refine_ls_structure_factor_coef Fsqd
_refine_ls_weighting_details 'w=1/[\s^2^(Fo^2^)+(0.0412P)^2^+6.5372P] where P=(Fo^2^+2Fc^2^)/3'
_refine_ls_weighting_scheme calc
_refine_ls_wR_factor_gt 0.0917
_refine_ls_wR_factor_ref 0.1031
_reflns_Friedel_coverage 0.000
_reflns_number_gt 3240
_reflns_number_total 4201
_reflns_threshold_expression 'I > 2\s(I)'
_cod_data_source_file d3ce00334e2.cif
_cod_data_source_block 250K
_cod_depositor_comments
;
The following automatic conversions were performed:

data item '_exptl_crystal_density_meas' value 'not measured' was
changed to '?' -- the value is perceived as not measured.

Automatic conversion script
Id: cif_fix_values 8170 2020-07-09 18:12:32Z antanas 

 Adding full bibliography for 7246797--7246804.cif.
;
_cod_original_cell_volume 3369.0(7)
_cod_original_sg_symbol_H-M 'C 2/c'
_cod_database_code 7246800
_shelx_shelxl_version_number 2018/3
_shelx_space_group_comment
;
The symmetry employed for this shelxl refinement is uniquely defined
by the following loop, which should always be used as a source of
symmetry information in preference to the above space-group names.
They are only intended as comments.
;
_shelx_estimated_absorpt_t_min 0.853
_shelx_estimated_absorpt_t_max 0.957

loop_
_space_group_symop_operation_xyz
'x, y, z'
'-x, y, -z+1/2'
'x+1/2, y+1/2, z'
'-x+1/2, y+1/2, -z+1/2'
'-x, -y, -z'
'x, -y, z-1/2'
'-x+1/2, -y+1/2, -z'
'x+1/2, -y+1/2, z-1/2'

loop_
_atom_site_label
_atom_site_type_symbol
_atom_site_fract_x
_atom_site_fract_y
_atom_site_fract_z
_atom_site_U_iso_or_equiv
_atom_site_adp_type
_atom_site_occupancy
_atom_site_site_symmetry_order
_atom_site_calc_flag
_atom_site_refinement_flags_posn
_atom_site_refinement_flags_adp
_atom_site_refinement_flags_occupancy
_atom_site_disorder_assembly
_atom_site_disorder_group
Co1 Co 0.57766(2) 0.75458(2) 0.69235(2) 0.01829(9) Uani 1 1 d . . . . .
O1 O 0.55182(7) 0.59060(13) 0.74123(10) 0.0294(3) Uani 1 1 d . . . . .
N1 N 0.48910(9) 0.75535(15) 0.58935(11) 0.0266(4) Uani 1 1 d . . . . .
C1 C 0.500000 0.5356(2) 0.750000 0.0233(5) Uani 1 2 d S T P . .
O2 O 0.44797(7) -0.08139(13) 0.75813(9) 0.0283(3) Uani 1 1 d . . . . .
N2 N 0.17121(9) 0.74740(15) 0.28938(11) 0.0270(4) Uani 1 1 d . . . . .
C2 C 0.500000 0.3899(2) 0.750000 0.0241(5) Uani 1 2 d S T P . .
O3 O 0.62766(8) 0.64668(15) 0.61165(10) 0.0355(4) Uani 1 1 d . . . . .
C3 C 0.44934(11) 0.3224(2) 0.77249(16) 0.0359(5) Uani 1 1 d . . . . .
H3 H 0.414969 0.368153 0.787866 0.043 Uiso 1 1 calc R U . . .
O4 O 0.63385(8) 0.85860(15) 0.61901(10) 0.0364(4) Uani 1 1 d . . . . .
C4 C 0.44926(11) 0.1872(2) 0.77237(16) 0.0353(5) Uani 1 1 d . . . . .
H4 H 0.414772 0.141424 0.787467 0.042 Uiso 1 1 calc R U . . .
C5 C 0.500000 0.1198(2) 0.750000 0.0240(5) Uani 1 2 d S T P . .
C6 C 0.500000 -0.0262(2) 0.750000 0.0219(5) Uani 1 2 d S T P . .
C7 C 0.65072(10) 0.75216(19) 0.59391(13) 0.0275(4) Uani 1 1 d . . . . .
C8 C 0.70173(11) 0.7511(2) 0.54434(14) 0.0309(4) Uani 1 1 d . . . . .
C9 C 0.68942(17) 0.6875(4) 0.4686(2) 0.0472(10) Uani 0.746(4) 1 d . . P A 1
H9 H 0.648111 0.644964 0.446812 0.057 Uiso 0.746(4) 1 calc R U P A 1
C10 C 0.73767(18) 0.6859(4) 0.4243(2) 0.0476(10) Uani 0.746(4) 1 d . . P A 1
H10 H 0.729163 0.641654 0.372687 0.057 Uiso 0.746(4) 1 calc R U P A 1
C9A C 0.6873(5) 0.8048(10) 0.4654(6) 0.042(2) Uiso 0.254(4) 1 d . . P A 2
H9A H 0.644660 0.840558 0.441096 0.051 Uiso 0.254(4) 1 calc R U P A 2
C10A C 0.7368(5) 0.8058(10) 0.4213(6) 0.042(2) Uiso 0.254(4) 1 d . . P A 2
H10A H 0.727878 0.845563 0.368125 0.050 Uiso 0.254(4) 1 calc R U P A 2
C11 C 0.36740(10) 0.75142(19) 0.46327(13) 0.0285(4) Uani 1 1 d . . . . .
C12 C 0.40148(11) 0.6377(2) 0.49272(14) 0.0362(5) Uani 1 1 d . . . . .
H12 H 0.384068 0.556666 0.470623 0.043 Uiso 1 1 calc R U . . .
C13 C 0.46144(11) 0.6441(2) 0.55500(14) 0.0348(5) Uani 1 1 d . . . . .
H13 H 0.483912 0.565753 0.574153 0.042 Uiso 1 1 calc R U . . .
C14 C 0.45792(11) 0.8650(2) 0.55757(14) 0.0334(5) Uani 1 1 d . . . . .
H14 H 0.477963 0.944792 0.578278 0.040 Uiso 1 1 calc R U . . .
C15 C 0.39753(11) 0.8677(2) 0.49565(14) 0.0357(5) Uani 1 1 d . . . . .
H15 H 0.377205 0.947600 0.475791 0.043 Uiso 1 1 calc R U . . .
C16 C 0.29998(11) 0.74934(19) 0.40133(14) 0.0304(4) Uani 1 1 d . . . . .
C17 C 0.26354(14) 0.6377(3) 0.3815(2) 0.0721(11) Uani 1 1 d . . . . .
H17 H 0.281732 0.558033 0.405088 0.087 Uiso 1 1 calc R U . . .
C18 C 0.19956(14) 0.6411(3) 0.3265(2) 0.0644(10) Uani 1 1 d . . . . .
H18 H 0.175256 0.562751 0.315193 0.077 Uiso 1 1 calc R U . . .
C19 C 0.27152(14) 0.8594(3) 0.3602(2) 0.0663(10) Uani 1 1 d . . . . .
H19 H 0.295463 0.938386 0.368346 0.080 Uiso 1 1 calc R U . . .
C20 C 0.20719(14) 0.8542(2) 0.3064(2) 0.0659(10) Uani 1 1 d . . . . .
H20 H 0.188217 0.932033 0.280663 0.079 Uiso 1 1 calc R U . . .

loop_
_atom_site_aniso_label
_atom_site_aniso_U_11
_atom_site_aniso_U_22
_atom_site_aniso_U_33
_atom_site_aniso_U_23
_atom_site_aniso_U_13
_atom_site_aniso_U_12
Co1 0.01451(14) 0.01633(14) 0.02281(15) -0.00003(9) 0.00284(9) -0.00039(9)
O1 0.0276(7) 0.0185(6) 0.0427(8) 0.0049(6) 0.0101(6) -0.0023(5)
N1 0.0206(8) 0.0277(9) 0.0271(8) -0.0004(7) -0.0012(6) -0.0003(6)
C1 0.0242(13) 0.0175(12) 0.0265(13) 0.000 0.0040(11) 0.000
O2 0.0238(7) 0.0189(6) 0.0409(8) 0.0048(6) 0.0062(6) -0.0026(5)
N2 0.0190(8) 0.0249(8) 0.0316(9) -0.0001(7) -0.0031(6) -0.0009(6)
C2 0.0246(13) 0.0159(11) 0.0335(15) 0.000 0.0105(11) 0.000
O3 0.0395(9) 0.0266(7) 0.0477(9) -0.0045(7) 0.0244(8) -0.0046(6)
C3 0.0332(11) 0.0205(10) 0.0642(16) -0.0019(9) 0.0312(11) 0.0029(8)
O4 0.0415(9) 0.0272(8) 0.0488(9) 0.0032(7) 0.0267(8) 0.0021(6)
C4 0.0322(11) 0.0207(10) 0.0626(15) 0.0010(9) 0.0293(11) -0.0012(8)
C5 0.0250(13) 0.0162(11) 0.0326(14) 0.000 0.0106(11) 0.000
C6 0.0221(13) 0.0174(11) 0.0241(13) 0.000 0.0025(10) 0.000
C7 0.0246(9) 0.0311(11) 0.0280(10) 0.0005(8) 0.0090(8) 0.0009(8)
C8 0.0298(10) 0.0315(11) 0.0350(11) -0.0001(8) 0.0149(9) -0.0014(8)
C9 0.0330(17) 0.063(2) 0.051(2) -0.0224(18) 0.0213(15) -0.0198(16)
C10 0.0418(19) 0.065(2) 0.0424(19) -0.0219(17) 0.0233(15) -0.0165(17)
C11 0.0225(9) 0.0274(10) 0.0290(10) 0.0000(8) -0.0045(8) -0.0006(8)
C12 0.0304(11) 0.0261(10) 0.0411(12) -0.0050(9) -0.0100(10) 0.0012(8)
C13 0.0291(11) 0.0275(10) 0.0386(12) -0.0049(9) -0.0073(9) 0.0065(8)
C14 0.0308(11) 0.0265(10) 0.0344(11) 0.0025(8) -0.0066(9) -0.0052(8)
C15 0.0325(11) 0.0251(10) 0.0384(12) 0.0047(9) -0.0099(9) -0.0015(8)
C16 0.0249(10) 0.0274(10) 0.0319(10) 0.0012(8) -0.0048(8) -0.0019(8)
C17 0.0471(16) 0.0298(13) 0.104(3) 0.0144(14) -0.0427(17) -0.0082(12)
C18 0.0423(15) 0.0286(12) 0.093(2) 0.0090(13) -0.0340(15) -0.0087(11)
C19 0.0436(15) 0.0280(12) 0.097(2) 0.0095(13) -0.0348(15) -0.0084(11)
C20 0.0439(15) 0.0271(12) 0.094(2) 0.0097(13) -0.0381(15) -0.0035(11)

loop_
_atom_type_symbol
_atom_type_description
_atom_type_scat_dispersion_real
_atom_type_scat_dispersion_imag
_atom_type_scat_source
C C 0.0033 0.0016 'International Tables Vol C Tables 4.2.6.8 and 6.1.1.4'
H H 0.0000 0.0000 'International Tables Vol C Tables 4.2.6.8 and 6.1.1.4'
N N 0.0061 0.0033 'International Tables Vol C Tables 4.2.6.8 and 6.1.1.4'
O O 0.0106 0.0060 'International Tables Vol C Tables 4.2.6.8 and 6.1.1.4'
Co Co 0.3494 0.9721 'International Tables Vol C Tables 4.2.6.8 and 6.1.1.4'

loop_
_geom_angle_atom_site_label_1
_geom_angle_atom_site_label_2
_geom_angle_atom_site_label_3
_geom_angle
_geom_angle_site_symmetry_1
_geom_angle_site_symmetry_3
_geom_angle_publ_flag
O1 Co1 O2 114.56(6) . 2_666 ?
O1 Co1 N1 93.47(6) . . ?
O2 Co1 N1 93.36(6) 2_666 . ?
O1 Co1 N2 88.55(6) . 8_566 ?
O2 Co1 N2 89.22(6) 2_666 8_566 ?
N1 Co1 N2 175.73(7) . 8_566 ?
O1 Co1 O4 151.63(6) . . ?
O2 Co1 O4 92.98(6) 2_666 . ?
N1 Co1 O4 91.46(7) . . ?
N2 Co1 O4 85.00(7) 8_566 . ?
O1 Co1 O3 92.22(6) . . ?
O2 Co1 O3 153.05(6) 2_666 . ?
N1 Co1 O3 87.70(7) . . ?
N2 Co1 O3 88.46(7) 8_566 . ?
O4 Co1 O3 60.08(6) . . ?
O1 Co1 C7 121.79(6) . . ?
O2 Co1 C7 123.03(6) 2_666 . ?
N1 Co1 C7 91.10(7) . . ?
N2 Co1 C7 84.64(7) 8_566 . ?
O4 Co1 C7 30.10(6) . . ?
O3 Co1 C7 30.05(6) . . ?
C1 O1 Co1 138.98(14) . . ?
C14 N1 C13 116.66(18) . . ?
C14 N1 Co1 122.46(13) . . ?
C13 N1 Co1 120.86(13) . . ?
O1 C1 O1 126.3(2) . 2_656 ?
O1 C1 C2 116.83(12) . . ?
O1 C1 C2 116.83(12) 2_656 . ?
C6 O2 Co1 138.65(13) . 2_646 ?
C18 N2 C20 116.0(2) . . ?
C18 N2 Co1 122.65(15) . 8_465 ?
C20 N2 Co1 120.73(15) . 8_465 ?
C3 C2 C3 119.9(2) 2_656 . ?
C3 C2 C1 120.05(12) 2_656 . ?
C3 C2 C1 120.05(12) . . ?
C7 O3 Co1 88.53(12) . . ?
C2 C3 C4 120.07(19) . . ?
C7 O4 Co1 89.52(12) . . ?
C5 C4 C3 120.0(2) . . ?
C4 C5 C4 120.0(3) . 2_656 ?
C4 C5 C6 119.99(13) . . ?
C4 C5 C6 119.99(13) 2_656 . ?
O2 C6 O2 126.2(2) . 2_656 ?
O2 C6 C5 116.89(12) . . ?
O2 C6 C5 116.88(12) 2_656 . ?
O3 C7 O4 121.57(19) . . ?
O3 C7 C8 119.33(18) . . ?
O4 C7 C8 119.06(18) . . ?
O3 C7 Co1 61.42(11) . . ?
O4 C7 Co1 60.38(11) . . ?
C8 C7 Co1 172.91(16) . . ?
C9A C8 C10A 120.4(6) . 7_666 ?
C9 C8 C10A 95.7(5) . 7_666 ?
C9 C8 C10 119.6(2) . 7_666 ?
C9A C8 C7 120.7(5) . . ?
C9 C8 C7 121.0(2) . . ?
C10A C8 C7 118.9(5) 7_666 . ?
C10 C8 C7 119.4(2) 7_666 . ?
C8 C9 C10 120.1(3) . . ?
C8 C10 C9 120.3(3) 7_666 . ?
C8 C9A C10A 119.5(9) . . ?
C8 C10A C9A 120.1(9) 7_666 . ?
C12 C11 C15 117.24(19) . . ?
C12 C11 C16 121.55(17) . . ?
C15 C11 C16 121.18(18) . . ?
C11 C12 C13 119.43(19) . . ?
N1 C13 C12 123.60(19) . . ?
N1 C14 C15 123.51(19) . . ?
C11 C15 C14 119.39(19) . . ?
C17 C16 C19 116.1(2) . . ?
C17 C16 C11 122.11(19) . . ?
C19 C16 C11 121.83(19) . . ?
C16 C17 C18 120.2(2) . . ?
N2 C18 C17 123.7(2) . . ?
C16 C19 C20 119.8(2) . . ?
N2 C20 C19 124.0(2) . . ?

loop_
_geom_bond_atom_site_label_1
_geom_bond_atom_site_label_2
_geom_bond_distance
_geom_bond_site_symmetry_2
_geom_bond_publ_flag
Co1 O1 1.9992(14) . ?
Co1 O2 2.0030(14) 2_666 ?
Co1 N1 2.1392(17) . ?
Co1 N2 2.1557(17) 8_566 ?
Co1 O4 2.1667(15) . ?
Co1 O3 2.1895(15) . ?
Co1 C7 2.492(2) . ?
O1 C1 1.2511(18) . ?
N1 C14 1.333(3) . ?
N1 C13 1.334(3) . ?
C1 C2 1.495(3) . ?
O2 C6 1.2520(18) . ?
N2 C18 1.310(3) . ?
N2 C20 1.312(3) . ?
C2 C3 1.385(2) 2_656 ?
C2 C3 1.385(2) . ?
O3 C7 1.248(2) . ?
C3 C4 1.388(3) . ?
O4 C7 1.250(2) . ?
C4 C5 1.384(2) . ?
C5 C6 1.499(3) . ?
C7 C8 1.495(3) . ?
C8 C9A 1.372(10) . ?
C8 C9 1.372(4) . ?
C8 C10A 1.375(10) 7_666 ?
C8 C10 1.380(4) 7_666 ?
C9 C10 1.383(4) . ?
C9A C10A 1.402(14) . ?
C11 C12 1.383(3) . ?
C11 C15 1.385(3) . ?
C11 C16 1.491(3) . ?
C12 C13 1.384(3) . ?
C14 C15 1.386(3) . ?
C16 C17 1.362(3) . ?
C16 C19 1.368(3) . ?
C17 C18 1.390(3) . ?
C19 C20 1.388(3) . ?
